data_1502293
loop_
_publ_author_name
'Lin, Lili'
'Kuang, Yulong'
'Liu, Xiaohua'
'Feng, Xiaoming'

_publ_section_title
;
 Indium(III)-catalyzed asymmetric hetero-Diels-Alder reaction of
 Brassard-type diene with aliphatic aldehydes.
;
_journal_issue 15
_journal_name_full 'Organic letters'
_journal_page_first 3868
_journal_page_last 3871
_journal_paper_doi 10.1021/ol2013999
_journal_volume 13
_journal_year 2011
_chemical_absolute_configuration ad
_chemical_formula_moiety 'C13 H20 O3'
_chemical_formula_sum 'C13 H20 O3'
_chemical_formula_weight 224.29
_chemical_name_systematic
; 
 ? 
;
_space_group_IT_number 4
_symmetry_cell_setting monoclinic
_symmetry_space_group_name_Hall 'P 2yb'
_symmetry_space_group_name_H-M 'P 1 21 1'
_atom_sites_solution_hydrogens geom
_atom_sites_solution_primary direct
_atom_sites_solution_secondary difmap
_audit_creation_method SHELXL-97
_cell_angle_alpha 90.00
_cell_angle_beta 94.844(16)
_cell_angle_gamma 90.00
_cell_formula_units_Z 2
_cell_length_a 5.1581(12)
_cell_length_b 9.443(2)
_cell_length_c 12.776(3)
_cell_measurement_reflns_used 6240
_cell_measurement_temperature 173(2)
_cell_measurement_theta_max 68.22
_cell_measurement_theta_min 3.47
_cell_volume 620.1(2)
_computing_cell_refinement 'Rapid Auto Ver 2.30(Rigaku 1998)'
_computing_data_collection 'Rapid Auto Ver 2.30(Rigaku 1998)'
_computing_data_reduction 'Rapid Auto Ver 2.30(Rigaku 1998)'
_computing_molecular_graphics 'Olex2 ver 1.1'
_computing_publication_material 'SHELX97 (Sheldrick, 1997)'
_computing_structure_refinement 'SHELXL-97 (Sheldrick, 1997)'
_computing_structure_solution 'SHELXS-97 (Sheldrick, 1990)'
_diffrn_ambient_temperature 173(2)
_diffrn_measured_fraction_theta_full 0.999
_diffrn_measured_fraction_theta_max 0.999
_diffrn_measurement_device_type 'Rigaku raxis Rapid IP Area Detector'
_diffrn_measurement_method '\w scans'
_diffrn_radiation_monochromator graphite
_diffrn_radiation_source 'rotating anode'
_diffrn_radiation_type CuK\a
_diffrn_radiation_wavelength 1.54186
_diffrn_reflns_av_R_equivalents 0.1423
_diffrn_reflns_av_sigmaI/netI 0.1812
_diffrn_reflns_limit_h_max 6
_diffrn_reflns_limit_h_min -6
_diffrn_reflns_limit_k_max 11
_diffrn_reflns_limit_k_min -10
_diffrn_reflns_limit_l_max 14
_diffrn_reflns_limit_l_min -15
_diffrn_reflns_number 7045
_diffrn_reflns_theta_full 68.22
_diffrn_reflns_theta_max 68.22
_diffrn_reflns_theta_min 3.47
_exptl_absorpt_coefficient_mu 0.675
_exptl_absorpt_correction_T_max 0.9355
_exptl_absorpt_correction_T_min 0.6493
_exptl_absorpt_correction_type multi-scan
_exptl_absorpt_process_details 'ABSCOR by T.Higashi March, 2001'
_exptl_crystal_colour colorless
_exptl_crystal_density_diffrn 1.201
_exptl_crystal_density_method 'not measured'
_exptl_crystal_description platelet
_exptl_crystal_F_000 244
_exptl_crystal_size_max 0.70
_exptl_crystal_size_mid 0.50
_exptl_crystal_size_min 0.10
_refine_diff_density_max 0.211
_refine_diff_density_min -0.183
_refine_diff_density_rms 0.050
_refine_ls_abs_structure_details 'Flack H D (1983), Acta Cryst. A39, 876-881'
_refine_ls_abs_structure_Flack 0.1(3)
_refine_ls_extinction_coef 0.015(3)
_refine_ls_extinction_expression Fc^*^=kFc[1+0.001xFc^2^\l^3^/sin(2\q)]^-1/4^
_refine_ls_extinction_method SHELXL
_refine_ls_goodness_of_fit_ref 0.911
_refine_ls_hydrogen_treatment constr
_refine_ls_matrix_type full
_refine_ls_number_parameters 148
_refine_ls_number_reflns 2142
_refine_ls_number_restraints 1
_refine_ls_restrained_S_all 0.911
_refine_ls_R_factor_all 0.1002
_refine_ls_R_factor_gt 0.0668
_refine_ls_shift/su_max 0.000
_refine_ls_shift/su_mean 0.000
_refine_ls_structure_factor_coef Fsqd
_refine_ls_weighting_details 'calc w=1/[\s^2^(Fo^2^)+(0.0000P)^2^+0.0000P] where P=(Fo^2^+2Fc^2^)/3'
_refine_ls_weighting_scheme calc
_refine_ls_wR_factor_gt 0.1051
_refine_ls_wR_factor_ref 0.1250
_reflns_number_gt 1329
_reflns_number_total 2142
_reflns_threshold_expression >2sigma(I)
_cod_data_source_file ol2013999_si_001.cif
_cod_data_source_block sx2949
_cod_original_cell_volume 620.1(3)
_cod_original_sg_symbol_H-M P2(1)
_cod_database_code 1502293

loop_
_symmetry_equiv_pos_as_xyz
'x, y, z'
'-x, y+1/2, -z'

loop_
_atom_site_label
_atom_site_type_symbol
_atom_site_fract_x
_atom_site_fract_y
_atom_site_fract_z
_atom_site_U_iso_or_equiv
_atom_site_adp_type
_atom_site_occupancy
_atom_site_symmetry_multiplicity
_atom_site_calc_flag
_atom_site_refinement_flags
O1 O 1.0271(4) 0.1551(3) 0.34576(17) 0.0401(7) Uani 1 1 d .
O2 O 0.8564(4) 0.2595(3) 0.47778(18) 0.0496(8) Uani 1 1 d .
O3 O 1.5475(4) 0.4828(2) 0.32049(18) 0.0381(7) Uani 1 1 d .
C8 C 1.4297(7) -0.0005(4) 0.1418(3) 0.0432(11) Uani 1 1 d .
H8B H 1.4594 0.0884 0.1034 0.052 Uiso 1 1 calc R
H8A H 1.5903 -0.0222 0.1869 0.052 Uiso 1 1 calc R
C2 C 1.2604(6) 0.1401(4) 0.2893(2) 0.0323(9) Uani 1 1 d .
H2 H 1.4053 0.1083 0.3409 0.039 Uiso 1 1 calc R
C3 C 1.0268(7) 0.2621(4) 0.4175(3) 0.0397(10) Uani 1 1 d .
C7 C 1.2037(7) 0.0209(4) 0.2109(3) 0.0349(10) Uani 1 1 d .
H7 H 1.0464 0.0480 0.1641 0.042 Uiso 1 1 calc R
C5 C 1.3666(6) 0.3838(4) 0.3353(3) 0.0350(9) Uani 1 1 d .
C12 C 1.1445(7) -0.1195(4) 0.2644(3) 0.0465(10) Uani 1 1 d .
H12A H 1.2949 -0.1460 0.3138 0.056 Uiso 1 1 calc R
H12B H 0.9922 -0.1065 0.3057 0.056 Uiso 1 1 calc R
C1 C 1.3362(6) 0.2816(4) 0.2459(3) 0.0333(9) Uani 1 1 d .
H1 H 1.5086 0.2709 0.2164 0.040 Uiso 1 1 calc R
C10 C 1.3077(7) -0.2589(4) 0.1146(3) 0.0506(12) Uani 1 1 d .
H10B H 1.4635 -0.2958 0.1564 0.061 Uiso 1 1 calc R
H10A H 1.2554 -0.3293 0.0593 0.061 Uiso 1 1 calc R
C11 C 1.0880(7) -0.2398(4) 0.1855(3) 0.0541(12) Uani 1 1 d .
H11A H 1.0629 -0.3290 0.2240 0.065 Uiso 1 1 calc R
H11B H 0.9246 -0.2190 0.1418 0.065 Uiso 1 1 calc R
C4 C 1.2200(6) 0.3726(4) 0.4162(3) 0.0396(10) Uani 1 1 d .
H4 H 1.2427 0.4376 0.4730 0.048 Uiso 1 1 calc R
C9 C 1.3747(7) -0.1198(5) 0.0634(3) 0.0548(12) Uani 1 1 d .
H9B H 1.5294 -0.1341 0.0238 0.066 Uiso 1 1 calc R
H9A H 1.2282 -0.0919 0.0126 0.066 Uiso 1 1 calc R
C13 C 1.6062(7) 0.5812(4) 0.4038(3) 0.0488(12) Uani 1 1 d .
H13A H 1.6642 0.5297 0.4681 0.073 Uiso 1 1 calc R
H13B H 1.4502 0.6363 0.4153 0.073 Uiso 1 1 calc R
H13C H 1.7446 0.6452 0.3851 0.073 Uiso 1 1 calc R
C6 C 1.1392(6) 0.3379(4) 0.1588(2) 0.0426(10) Uani 1 1 d .
H6B H 1.1991 0.4294 0.1338 0.064 Uiso 1 1 calc R
H6A H 0.9692 0.3498 0.1866 0.064 Uiso 1 1 calc R
H6C H 1.1237 0.2703 0.1003 0.064 Uiso 1 1 calc R

loop_
_atom_site_aniso_label
_atom_site_aniso_U_11
_atom_site_aniso_U_22
_atom_site_aniso_U_33
_atom_site_aniso_U_23
_atom_site_aniso_U_13
_atom_site_aniso_U_12
O1 0.0288(14) 0.0462(19) 0.0466(15) -0.0002(14) 0.0114(11) 0.0015(14)
O2 0.0455(16) 0.0585(18) 0.0476(15) 0.0040(15) 0.0204(12) 0.0059(15)
O3 0.0371(15) 0.0363(18) 0.0410(14) -0.0085(13) 0.0044(12) -0.0070(13)
C8 0.045(2) 0.038(3) 0.047(2) -0.005(2) 0.0029(19) -0.001(2)
C2 0.0227(19) 0.041(3) 0.0336(19) 0.002(2) 0.0027(15) 0.0029(18)
C3 0.039(2) 0.044(3) 0.036(2) 0.004(2) 0.0034(18) 0.009(2)
C7 0.029(2) 0.038(3) 0.038(2) 0.0040(19) 0.0052(17) 0.0090(18)
C5 0.034(2) 0.029(2) 0.042(2) 0.003(2) -0.0008(17) -0.005(2)
C12 0.046(2) 0.041(3) 0.053(2) 0.000(3) 0.0108(19) 0.005(2)
C1 0.031(2) 0.035(2) 0.0343(19) 0.001(2) 0.0061(16) -0.0075(18)
C10 0.050(3) 0.034(3) 0.068(3) -0.005(2) 0.008(2) -0.005(2)
C11 0.054(3) 0.044(3) 0.066(3) -0.004(3) 0.014(2) -0.006(2)
C4 0.035(2) 0.045(3) 0.039(2) -0.002(2) 0.0033(17) -0.001(2)
C9 0.055(3) 0.055(3) 0.056(3) -0.017(3) 0.012(2) -0.017(3)
C13 0.054(3) 0.046(3) 0.046(2) -0.018(2) 0.003(2) -0.004(2)
C6 0.049(2) 0.043(3) 0.036(2) 0.009(2) 0.0011(18) 0.003(2)

loop_
_atom_type_symbol
_atom_type_description
_atom_type_scat_dispersion_real
_atom_type_scat_dispersion_imag
_atom_type_scat_source
C C 0.0181 0.0091 'International Tables Vol C Tables 4.2.6.8 and 6.1.1.4'
H H 0.0000 0.0000 'International Tables Vol C Tables 4.2.6.8 and 6.1.1.4'
O O 0.0492 0.0322 'International Tables Vol C Tables 4.2.6.8 and 6.1.1.4'

loop_
_geom_angle_atom_site_label_1
_geom_angle_atom_site_label_2
_geom_angle_atom_site_label_3
_geom_angle
C3 O1 C2 116.8(3)
C5 O3 C13 117.0(3)
C9 C8 C7 111.6(3)
C9 C8 H8B 109.3
C7 C8 H8B 109.3
C9 C8 H8A 109.3
C7 C8 H8A 109.3
H8B C8 H8A 108.0
O1 C2 C1 110.1(3)
O1 C2 C7 106.1(3)
C1 C2 C7 117.1(3)
O1 C2 H2 107.7
C1 C2 H2 107.7
C7 C2 H2 107.7
O2 C3 O1 116.9(4)
O2 C3 C4 123.9(4)
O1 C3 C4 119.2(3)
C2 C7 C12 112.4(3)
C2 C7 C8 111.3(3)
C12 C7 C8 109.4(3)
C2 C7 H7 107.8
C12 C7 H7 107.8
C8 C7 H7 107.8
C4 C5 O3 127.5(3)
C4 C5 C1 120.7(3)
O3 C5 C1 111.8(3)
C11 C12 C7 112.4(3)
C11 C12 H12A 109.1
C7 C12 H12A 109.1
C11 C12 H12B 109.1
C7 C12 H12B 109.1
H12A C12 H12B 107.8
C5 C1 C2 107.8(3)
C5 C1 C6 110.5(3)
C2 C1 C6 113.3(3)
C5 C1 H1 108.4
C2 C1 H1 108.4
C6 C1 H1 108.4
C9 C10 C11 111.2(3)
C9 C10 H10B 109.4
C11 C10 H10B 109.4
C9 C10 H10A 109.4
C11 C10 H10A 109.4
H10B C10 H10A 108.0
C10 C11 C12 111.8(3)
C10 C11 H11A 109.3
C12 C11 H11A 109.3
C10 C11 H11B 109.3
C12 C11 H11B 109.3
H11A C11 H11B 107.9
C5 C4 C3 120.1(4)
C5 C4 H4 119.9
C3 C4 H4 119.9
C8 C9 C10 113.3(3)
C8 C9 H9B 108.9
C10 C9 H9B 108.9
C8 C9 H9A 108.9
C10 C9 H9A 108.9
H9B C9 H9A 107.7
O3 C13 H13A 109.5
O3 C13 H13B 109.5
H13A C13 H13B 109.5
O3 C13 H13C 109.5
H13A C13 H13C 109.5
H13B C13 H13C 109.5
C1 C6 H6B 109.5
C1 C6 H6A 109.5
H6B C6 H6A 109.5
C1 C6 H6C 109.5
H6B C6 H6C 109.5
H6A C6 H6C 109.5

loop_
_geom_bond_atom_site_label_1
_geom_bond_atom_site_label_2
_geom_bond_distance
O1 C3 1.364(4)
O1 C2 1.461(3)
O2 C3 1.217(3)
O3 C5 1.346(4)
O3 C13 1.426(3)
C8 C9 1.518(5)
C8 C7 1.535(4)
C8 H8B 0.9900
C8 H8A 0.9900
C2 C1 1.511(5)
C2 C7 1.518(4)
C2 H2 1.0000
C3 C4 1.444(4)
C7 C12 1.534(4)
C7 H7 1.0000
C5 C4 1.335(4)
C5 C1 1.493(4)
C12 C11 1.531(4)
C12 H12A 0.9900
C12 H12B 0.9900
C1 C6 1.538(4)
C1 H1 1.0000
C10 C9 1.520(5)
C10 C11 1.520(4)
C10 H10B 0.9900
C10 H10A 0.9900
C11 H11A 0.9900
C11 H11B 0.9900
C4 H4 0.9500
C9 H9B 0.9900
C9 H9A 0.9900
C13 H13A 0.9800
C13 H13B 0.9800
C13 H13C 0.9800
C6 H6B 0.9800
C6 H6A 0.9800
C6 H6C 0.9800

loop_
_geom_torsion_atom_site_label_1
_geom_torsion_atom_site_label_2
_geom_torsion_atom_site_label_3
_geom_torsion_atom_site_label_4
_geom_torsion
C3 O1 C2 C1 -49.0(3)
C3 O1 C2 C7 -176.7(3)
C2 O1 C3 O2 -167.0(3)
C2 O1 C3 C4 14.8(4)
O1 C2 C7 C12 -60.0(3)
C1 C2 C7 C12 176.7(3)
O1 C2 C7 C8 176.9(3)
C1 C2 C7 C8 53.5(4)
C9 C8 C7 C2 179.8(3)
C9 C8 C7 C12 54.9(4)
C13 O3 C5 C4 5.4(5)
C13 O3 C5 C1 -176.1(3)
C2 C7 C12 C11 -179.8(3)
C8 C7 C12 C11 -55.6(4)
C4 C5 C1 C2 -32.5(4)
O3 C5 C1 C2 148.9(3)
C4 C5 C1 C6 91.8(4)
O3 C5 C1 C6 -86.8(3)
O1 C2 C1 C5 55.4(3)
C7 C2 C1 C5 176.6(3)
O1 C2 C1 C6 -67.2(3)
C7 C2 C1 C6 54.0(4)
C9 C10 C11 C12 -52.3(4)
C7 C12 C11 C10 55.1(4)
O3 C5 C4 C3 177.6(3)
C1 C5 C4 C3 -0.8(5)
O2 C3 C4 C5 -166.5(3)
O1 C3 C4 C5 11.6(5)
C7 C8 C9 C10 -54.9(4)
C11 C10 C9 C8 52.9(5)
